data_7251523
loop_
_publ_author_name
'Mahmoudi, Ghodrat'
'Garcia-Santos, Isabel'
'Iglesias-Pereiro, Tamara'
'Casti\~neiras, Alfonso'
'Gurbanov, Atash V.'
'Tutar, \"Omer Faruk'
'Zangrando, Ennio'
'Panova, Elizaveta V.'
'Frontera, Antonio'
'Safin, Damir A.'

_publ_section_title
;
 A lead(ii) supramolecular coordination polymer, obtained from polydonor
 N&#x2032;-(amino(pyrazin-2-yl)methylene)thiosemicarbazide, stabilized by
 tetrel bonds and other non-covalent interactions
;
_journal_issue 8
_journal_name_full CrystEngComm
_journal_page_first 1383
_journal_page_last 1393
_journal_paper_doi 10.1039/D6CE00003G
_journal_volume 28
_journal_year 2026
_chemical_formula_moiety 'C13 H18 Cl N13 O7 Pb2 S2'
_chemical_formula_sum 'C13 H18 Cl N13 O7 Pb2 S2'
_chemical_formula_weight 982.35
_space_group_crystal_system triclinic
_space_group_IT_number 2
_space_group_name_Hall '-P 1'
_space_group_name_H-M_alt 'P -1'
_atom_sites_solution_hydrogens mixed
_audit_creation_method SHELXL-2018/3
_audit_update_record
;
2025-11-13 deposited with the CCDC.	2026-02-03 downloaded from the CCDC.
;
_cell_angle_alpha 64.981(2)
_cell_angle_beta 77.088(2)
_cell_angle_gamma 85.954(2)
_cell_formula_units_Z 2
_cell_length_a 9.7827(4)
_cell_length_b 11.0949(5)
_cell_length_c 12.8327(6)
_cell_measurement_reflns_used 9626
_cell_measurement_temperature 100(2)
_cell_measurement_theta_max 30.62
_cell_measurement_theta_min 2.73
_cell_volume 1229.78(10)
_computing_cell_refinement 'APEX4 Software (Bruker, 2021)'
_computing_data_collection 'APEX4 Software (Bruker, 2021)'
_computing_data_reduction 'APEX4 Software (Bruker, 2021)'
_computing_molecular_graphics 'Diamond (Brandenburg, 1999, Crystal impact GbR)'
_computing_publication_material 'Wingx Version 2018.3 (Farrugia, 2012)'
_computing_structure_refinement 'SHELXL-2018/3 (Sheldrick, 2018)'
_computing_structure_solution 'SHELXS-2013 (Sheldrick, 2013)'
_diffrn_ambient_temperature 100(2)
_diffrn_measured_fraction_theta_full 0.999
_diffrn_measured_fraction_theta_max 0.999
_diffrn_measurement_device_type 'Bruker D8 VENTURE PHOTON III-14'
_diffrn_measurement_method 'omega and phi'
_diffrn_radiation_type MoK\a
_diffrn_radiation_wavelength 0.71073
_diffrn_reflns_av_R_equivalents 0.0371
_diffrn_reflns_av_unetI/netI 0.0185
_diffrn_reflns_Laue_measured_fraction_full 0.999
_diffrn_reflns_Laue_measured_fraction_max 0.999
_diffrn_reflns_limit_h_max 13
_diffrn_reflns_limit_h_min -13
_diffrn_reflns_limit_k_max 15
_diffrn_reflns_limit_k_min -15
_diffrn_reflns_limit_l_max 18
_diffrn_reflns_limit_l_min -18
_diffrn_reflns_number 78327
_diffrn_reflns_point_group_measured_fraction_full 0.999
_diffrn_reflns_point_group_measured_fraction_max 0.999
_diffrn_reflns_theta_full 25.242
_diffrn_reflns_theta_max 30.506
_diffrn_reflns_theta_min 2.137
_diffrn_source 'microfocus sealed tube'
_exptl_absorpt_coefficient_mu 14.016
_exptl_absorpt_correction_T_max 1.000
_exptl_absorpt_correction_T_min 0.692
_exptl_absorpt_correction_type multi-scan
_exptl_absorpt_process_details SADABS
_exptl_crystal_colour orange
_exptl_crystal_density_diffrn 2.653
_exptl_crystal_description prism
_exptl_crystal_F_000 912
_exptl_crystal_size_max 0.100
_exptl_crystal_size_mid 0.060
_exptl_crystal_size_min 0.040
_refine_diff_density_max 0.594
_refine_diff_density_min -0.720
_refine_diff_density_rms 0.121
_refine_ls_extinction_method none
_refine_ls_goodness_of_fit_ref 1.064
_refine_ls_hydrogen_treatment mixed
_refine_ls_matrix_type full
_refine_ls_number_parameters 370
_refine_ls_number_reflns 7500
_refine_ls_number_restraints 0
_refine_ls_restrained_S_all 1.064
_refine_ls_R_factor_all 0.0197
_refine_ls_R_factor_gt 0.0149
_refine_ls_shift/su_max 0.002
_refine_ls_shift/su_mean 0.000
_refine_ls_structure_factor_coef Fsqd
_refine_ls_weighting_details 'w=1/[\s^2^(Fo^2^)+(0.0008P)^2^+2.1481P] where P=(Fo^2^+2Fc^2^)/3'
_refine_ls_weighting_scheme calc
_refine_ls_wR_factor_gt 0.0272
_refine_ls_wR_factor_ref 0.0284
_reflns_Friedel_coverage 0.000
_reflns_number_gt 6734
_reflns_number_total 7500
_reflns_threshold_expression 'I > 2\s(I)'
_cod_data_source_file d6ce00003g1.cif
_cod_data_source_block 3
_cod_depositor_comments 'Adding full bibliography for 7251523.cif.'
_cod_database_code 7251523
_shelx_shelxl_version_number 2018/3
_shelx_space_group_comment
;
The symmetry employed for this shelxl refinement is uniquely defined
by the following loop, which should always be used as a source of
symmetry information in preference to the above space-group names.
They are only intended as comments.
;
_shelx_estimated_absorpt_t_min 0.335
_shelx_estimated_absorpt_t_max 0.604

loop_
_space_group_symop_operation_xyz
'x, y, z'
'-x, -y, -z'

loop_
_atom_site_label
_atom_site_type_symbol
_atom_site_fract_x
_atom_site_fract_y
_atom_site_fract_z
_atom_site_U_iso_or_equiv
_atom_site_adp_type
_atom_site_occupancy
_atom_site_site_symmetry_order
_atom_site_calc_flag
_atom_site_refinement_flags_posn
_atom_site_refinement_flags_adp
_atom_site_refinement_flags_occupancy
_atom_site_disorder_assembly
_atom_site_disorder_group
Pb1 Pb 0.48880(2) 0.10315(2) 0.68799(2) 0.01046(2) Uani 1 1 d . . . . .
Pb2 Pb 0.23502(2) 0.06840(2) 1.01822(2) 0.00892(2) Uani 1 1 d . . . . .
S1 S 0.52806(6) 0.13430(5) 0.88088(5) 0.01032(10) Uani 1 1 d . . . . .
S2 S 0.24254(6) -0.09166(5) 0.89975(5) 0.01076(10) Uani 1 1 d . . . . .
O1 O 0.71772(17) 0.23386(16) 0.60769(15) 0.0152(3) Uani 1 1 d . . . . .
O2 O 0.78943(18) 0.04124(17) 0.69793(16) 0.0193(4) Uani 1 1 d . . . . .
N1 N 0.2521(2) 0.22591(19) 0.58958(18) 0.0130(4) Uani 1 1 d . . . . .
N2 N 0.42986(19) 0.32525(19) 0.67393(17) 0.0110(4) Uani 1 1 d . . . . .
N3 N 0.5047(2) 0.38852(19) 0.71886(17) 0.0121(4) Uani 1 1 d . . . . .
N4 N 0.6282(2) 0.3621(2) 0.8575(2) 0.0158(4) Uani 1 1 d . . . . .
H4A H 0.630(3) 0.451(3) 0.832(3) 0.019 Uiso 1 1 d . U . . .
H4B H 0.650(3) 0.315(3) 0.920(3) 0.019 Uiso 1 1 d . U . . .
N5 N 0.3384(2) 0.5359(2) 0.5907(2) 0.0161(4) Uani 1 1 d . . . . .
H5A H 0.392(3) 0.566(3) 0.618(3) 0.019 Uiso 1 1 d . U . . .
H5B H 0.304(3) 0.588(3) 0.544(3) 0.019 Uiso 1 1 d . U . . .
N6 N 0.1173(2) 0.4013(2) 0.41388(19) 0.0164(4) Uani 1 1 d . . . . .
N7 N 0.8185(2) 0.1618(2) 0.64541(18) 0.0160(4) Uani 1 1 d . . . . .
N21 N 0.21378(19) 0.33790(18) 0.90974(17) 0.0109(4) Uani 1 1 d . . . . .
N22 N 0.08411(19) 0.15468(18) 0.87476(17) 0.0095(3) Uani 1 1 d . . . . .
N23 N 0.01954(19) 0.07052(18) 0.84301(17) 0.0095(3) Uani 1 1 d . . . . .
N24 N 0.0276(2) -0.1178(2) 0.81440(19) 0.0144(4) Uani 1 1 d . . . . .
H24A H 0.059(3) -0.196(3) 0.825(3) 0.017 Uiso 1 1 d . U . . .
H24B H -0.042(3) -0.087(3) 0.782(3) 0.017 Uiso 1 1 d . U . . .
N25 N -0.0390(2) 0.3213(2) 0.75085(19) 0.0143(4) Uani 1 1 d . . . . .
H25A H -0.056(3) 0.405(3) 0.716(3) 0.017 Uiso 1 1 d . U . . .
H25B H -0.073(3) 0.279(3) 0.736(3) 0.017 Uiso 1 1 d . U . . .
N26 N 0.1081(2) 0.59335(19) 0.85452(18) 0.0147(4) Uani 1 1 d . . . . .
C1 C 0.1672(2) 0.1825(2) 0.5441(2) 0.0148(4) Uani 1 1 d . . . . .
H1 H 0.152758 0.089346 0.571320 0.018 Uiso 1 1 calc R U . . .
C2 C 0.0991(2) 0.2696(2) 0.4575(2) 0.0155(5) Uani 1 1 d . . . . .
H2 H 0.037907 0.234218 0.428842 0.019 Uiso 1 1 calc R U . . .
C3 C 0.2011(3) 0.4452(2) 0.4607(2) 0.0155(5) Uani 1 1 d . . . . .
H3 H 0.216426 0.538303 0.432539 0.019 Uiso 1 1 calc R U . . .
C4 C 0.2665(2) 0.3587(2) 0.5494(2) 0.0122(4) Uani 1 1 d . . . . .
C5 C 0.3513(2) 0.4085(2) 0.6062(2) 0.0117(4) Uani 1 1 d . . . . .
C6 C 0.5530(2) 0.3091(2) 0.8098(2) 0.0115(4) Uani 1 1 d . . . . .
C21 C 0.2737(2) 0.4285(2) 0.9296(2) 0.0133(4) Uani 1 1 d . . . . .
H21 H 0.353369 0.405185 0.964362 0.016 Uiso 1 1 calc R U . . .
C22 C 0.2222(2) 0.5561(2) 0.9005(2) 0.0151(5) Uani 1 1 d . . . . .
H22 H 0.269413 0.618543 0.913705 0.018 Uiso 1 1 calc R U . . .
C23 C 0.0492(2) 0.5032(2) 0.8331(2) 0.0130(4) Uani 1 1 d . . . . .
H23 H -0.031705 0.526206 0.799948 0.016 Uiso 1 1 calc R U . . .
C24 C 0.1031(2) 0.3764(2) 0.85796(19) 0.0098(4) Uani 1 1 d . . . . .
C25 C 0.0458(2) 0.2780(2) 0.82724(19) 0.0097(4) Uani 1 1 d . . . . .
C26 C 0.0870(2) -0.0386(2) 0.84965(19) 0.0096(4) Uani 1 1 d . . . . .
Cl1 Cl 0.63806(6) -0.24306(6) 0.78969(5) 0.01478(11) Uani 1 1 d . . . . .
O3 O 0.62774(19) -0.15815(18) 0.66874(16) 0.0202(4) Uani 1 1 d . . . . .
O4 O 0.78274(19) -0.2715(2) 0.79439(17) 0.0235(4) Uani 1 1 d . . . . .
O5 O 0.5581(2) -0.36473(18) 0.82982(19) 0.0279(4) Uani 1 1 d . . . . .
O6 O 0.58056(18) -0.17496(17) 0.86305(16) 0.0179(4) Uani 1 1 d . . . . .
O7 O 0.55327(19) 0.21211(19) 0.44193(16) 0.0193(4) Uani 1 1 d . . . . .
H7 H 0.496(3) 0.214(3) 0.406(3) 0.029 Uiso 1 1 d . U . . .
C7 C 0.6765(3) 0.1552(3) 0.4007(2) 0.0250(6) Uani 1 1 d . . . . .
H1A H 0.759516 0.203417 0.395939 0.037 Uiso 1 1 d R U . . .
H1B H 0.675036 0.161456 0.322510 0.037 Uiso 1 1 d R U . . .
H1C H 0.679694 0.061554 0.455195 0.037 Uiso 1 1 d R U . . .

loop_
_atom_site_aniso_label
_atom_site_aniso_U_11
_atom_site_aniso_U_22
_atom_site_aniso_U_33
_atom_site_aniso_U_23
_atom_site_aniso_U_13
_atom_site_aniso_U_12
Pb1 0.01130(4) 0.00906(4) 0.01127(4) -0.00408(3) -0.00356(3) 0.00130(3)
Pb2 0.00862(4) 0.00859(4) 0.00996(4) -0.00373(3) -0.00345(3) 0.00132(3)
S1 0.0105(2) 0.0090(2) 0.0106(2) -0.0027(2) -0.0035(2) 0.00108(18)
S2 0.0098(2) 0.0095(2) 0.0145(3) -0.0057(2) -0.0047(2) 0.00222(19)
O1 0.0140(8) 0.0138(8) 0.0153(8) -0.0028(7) -0.0047(7) 0.0002(6)
O2 0.0204(9) 0.0109(8) 0.0246(10) -0.0036(7) -0.0092(8) 0.0016(7)
N1 0.0120(9) 0.0118(9) 0.0137(10) -0.0042(8) -0.0026(7) 0.0017(7)
N2 0.0119(9) 0.0106(9) 0.0105(9) -0.0038(7) -0.0037(7) 0.0008(7)
N3 0.0134(9) 0.0098(9) 0.0140(10) -0.0048(8) -0.0048(7) 0.0000(7)
N4 0.0197(10) 0.0105(9) 0.0194(11) -0.0054(8) -0.0105(9) 0.0012(8)
N5 0.0211(11) 0.0103(9) 0.0157(11) -0.0024(8) -0.0085(9) 0.0025(8)
N6 0.0167(10) 0.0143(10) 0.0167(10) -0.0034(8) -0.0076(8) 0.0025(8)
N7 0.0161(10) 0.0147(10) 0.0155(10) -0.0040(8) -0.0044(8) -0.0003(8)
N21 0.0114(9) 0.0091(9) 0.0119(9) -0.0039(7) -0.0033(7) 0.0009(7)
N22 0.0097(8) 0.0087(8) 0.0118(9) -0.0051(7) -0.0041(7) 0.0011(7)
N23 0.0090(8) 0.0092(8) 0.0113(9) -0.0041(7) -0.0042(7) 0.0001(7)
N24 0.0153(10) 0.0126(9) 0.0225(11) -0.0113(9) -0.0108(8) 0.0037(8)
N25 0.0178(10) 0.0089(9) 0.0198(11) -0.0058(8) -0.0126(8) 0.0033(8)
N26 0.0195(10) 0.0094(9) 0.0168(10) -0.0061(8) -0.0064(8) 0.0019(7)
C1 0.0151(11) 0.0131(11) 0.0141(11) -0.0042(9) -0.0020(9) 0.0003(8)
C2 0.0147(11) 0.0171(11) 0.0140(11) -0.0051(10) -0.0039(9) -0.0008(9)
C3 0.0178(11) 0.0120(11) 0.0148(11) -0.0029(9) -0.0059(9) 0.0016(9)
C4 0.0112(10) 0.0134(11) 0.0108(10) -0.0045(9) -0.0015(8) 0.0014(8)
C5 0.0116(10) 0.0116(10) 0.0099(10) -0.0033(9) -0.0014(8) 0.0023(8)
C6 0.0098(10) 0.0105(10) 0.0145(11) -0.0060(9) -0.0018(8) 0.0014(8)
C21 0.0126(10) 0.0129(10) 0.0166(11) -0.0074(9) -0.0055(9) 0.0011(8)
C22 0.0175(11) 0.0127(11) 0.0179(12) -0.0083(9) -0.0058(9) 0.0008(9)
C23 0.0154(11) 0.0097(10) 0.0153(11) -0.0049(9) -0.0074(9) 0.0027(8)
C24 0.0094(9) 0.0106(10) 0.0083(10) -0.0039(8) 0.0004(8) -0.0011(8)
C25 0.0091(9) 0.0104(10) 0.0097(10) -0.0039(8) -0.0028(8) 0.0006(8)
C26 0.0086(9) 0.0103(10) 0.0093(10) -0.0035(8) -0.0016(8) -0.0004(8)
Cl1 0.0166(3) 0.0126(2) 0.0178(3) -0.0076(2) -0.0069(2) 0.0024(2)
O3 0.0269(10) 0.0200(9) 0.0168(9) -0.0079(8) -0.0110(8) 0.0028(7)
O4 0.0159(9) 0.0305(11) 0.0249(10) -0.0118(9) -0.0081(8) 0.0085(8)
O5 0.0307(11) 0.0138(9) 0.0414(13) -0.0116(9) -0.0112(9) -0.0019(8)
O6 0.0202(9) 0.0181(9) 0.0176(9) -0.0101(7) -0.0031(7) 0.0019(7)
O7 0.0190(9) 0.0247(10) 0.0182(9) -0.0118(8) -0.0063(7) 0.0020(7)
C7 0.0261(14) 0.0281(14) 0.0213(14) -0.0147(12) 0.0013(11) 0.0046(11)

loop_
_atom_type_symbol
_atom_type_description
_atom_type_scat_dispersion_real
_atom_type_scat_dispersion_imag
_atom_type_scat_source
C C 0.0033 0.0016 'International Tables Vol C Tables 4.2.6.8 and 6.1.1.4'
H H 0.0000 0.0000 'International Tables Vol C Tables 4.2.6.8 and 6.1.1.4'
Cl Cl 0.1484 0.1585 'International Tables Vol C Tables 4.2.6.8 and 6.1.1.4'
N N 0.0061 0.0033 'International Tables Vol C Tables 4.2.6.8 and 6.1.1.4'
O O 0.0106 0.0060 'International Tables Vol C Tables 4.2.6.8 and 6.1.1.4'
Pb Pb -3.3944 10.1111 'International Tables Vol C Tables 4.2.6.8 and 6.1.1.4'
S S 0.1246 0.1234 'International Tables Vol C Tables 4.2.6.8 and 6.1.1.4'

loop_
_geom_angle_atom_site_label_1
_geom_angle_atom_site_label_2
_geom_angle_atom_site_label_3
_geom_angle
_geom_angle_site_symmetry_1
_geom_angle_site_symmetry_3
_geom_angle_publ_flag
N2 Pb1 O1 74.30(6) . . ?
N2 Pb1 S1 68.45(5) . . ?
O1 Pb1 S1 78.15(4) . . ?
N2 Pb1 O7 87.94(6) . . ?
O1 Pb1 O7 69.33(5) . . ?
S1 Pb1 O7 144.07(4) . . ?
N2 Pb1 N1 61.76(6) . . ?
O1 Pb1 N1 118.07(5) . . ?
S1 Pb1 N1 118.09(4) . . ?
O7 Pb1 N1 67.81(5) . . ?
N2 Pb1 O2 112.84(5) . . ?
O1 Pb1 O2 44.04(5) . . ?
S1 Pb1 O2 74.50(4) . . ?
O7 Pb1 O2 91.59(5) . . ?
N1 Pb1 O2 158.31(5) . . ?
N2 Pb1 S2 104.68(5) . . ?
O1 Pb1 S2 153.83(4) . . ?
S1 Pb1 S2 77.334(15) . . ?
O7 Pb1 S2 136.69(4) . . ?
N1 Pb1 S2 81.92(4) . . ?
O2 Pb1 S2 119.21(4) . . ?
N2 Pb1 Pb2 71.50(5) . . ?
O1 Pb1 Pb2 119.70(4) . . ?
S1 Pb1 Pb2 43.498(12) . . ?
O7 Pb1 Pb2 152.45(4) . . ?
N1 Pb1 Pb2 86.02(4) . . ?
O2 Pb1 Pb2 112.96(4) . . ?
S2 Pb1 Pb2 40.363(10) . . ?
N2 Pb1 Pb2 104.45(4) . 2_657 ?
O1 Pb1 Pb2 71.68(4) . 2_657 ?
S1 Pb1 Pb2 39.835(11) . 2_657 ?
O7 Pb1 Pb2 133.81(4) . 2_657 ?
N1 Pb1 Pb2 156.34(4) . 2_657 ?
O2 Pb1 Pb2 42.42(4) . 2_657 ?
S2 Pb1 Pb2 83.621(11) . 2_657 ?
Pb2 Pb1 Pb2 70.893(4) . 2_657 ?
N22 Pb2 N21 62.78(6) . . ?
N22 Pb2 S2 69.15(4) . . ?
N21 Pb2 S2 121.90(4) . . ?
N22 Pb2 N23 79.41(6) . 2_557 ?
N21 Pb2 N23 114.70(5) . 2_557 ?
S2 Pb2 N23 85.03(4) . 2_557 ?
N22 Pb2 S1 106.38(5) . . ?
N21 Pb2 S1 81.70(4) . . ?
S2 Pb2 S1 82.409(16) . . ?
N23 Pb2 S1 163.09(4) 2_557 . ?
N22 Pb2 S1 148.24(4) . 2_657 ?
N21 Pb2 S1 136.22(4) . 2_657 ?
S2 Pb2 S1 79.607(15) . 2_657 ?
N23 Pb2 S1 104.03(4) 2_557 2_657 ?
S1 Pb2 S1 62.574(18) . 2_657 ?
N22 Pb2 Pb1 73.42(4) . . ?
N21 Pb2 Pb1 85.61(4) . . ?
S2 Pb2 Pb1 49.839(12) . . ?
N23 Pb2 Pb1 133.08(4) 2_557 . ?
S1 Pb2 Pb1 39.629(11) . . ?
S1 Pb2 Pb1 82.308(11) 2_657 . ?
N22 Pb2 Pb2 43.65(4) . 2_557 ?
N21 Pb2 Pb2 98.75(4) . 2_557 ?
S2 Pb2 Pb2 62.665(11) . 2_557 ?
N23 Pb2 Pb2 38.55(4) 2_557 2_557 ?
S1 Pb2 Pb2 139.274(11) . 2_557 ?
S1 Pb2 Pb2 124.686(10) 2_657 2_557 ?
Pb1 Pb2 Pb2 99.646(4) . 2_557 ?
C6 S1 Pb1 96.13(8) . . ?
C6 S1 Pb2 109.17(7) . . ?
Pb1 S1 Pb2 96.873(16) . . ?
C6 S1 S1 149.59(8) . 2_657 ?
Pb1 S1 S1 113.49(3) . 2_657 ?
Pb2 S1 S1 62.281(18) . 2_657 ?
C6 S1 S2 131.62(8) . . ?
Pb1 S1 S2 57.509(13) . . ?
Pb2 S1 S2 46.568(12) . . ?
S1 S1 S2 65.98(2) 2_657 . ?
C26 S2 Pb2 97.40(7) . . ?
C26 S2 Pb1 104.82(8) . . ?
Pb2 S2 Pb1 89.798(15) . . ?
C26 S2 S1 125.35(7) . . ?
Pb2 S2 S1 51.023(12) . . ?
Pb1 S2 S1 45.157(11) . . ?
N7 O1 Pb1 111.67(13) . . ?
N7 O2 Pb1 88.89(13) . . ?
C1 N1 C4 116.5(2) . . ?
C1 N1 Pb1 130.09(15) . . ?
C4 N1 Pb1 108.83(14) . . ?
C5 N2 N3 111.69(18) . . ?
C5 N2 Pb1 125.98(15) . . ?
N3 N2 Pb1 120.84(13) . . ?
C6 N3 N2 114.81(19) . . ?
C6 N4 H4A 118.2(19) . . ?
C6 N4 H4B 120(2) . . ?
H4A N4 H4B 119(3) . . ?
C5 N5 H5A 118(2) . . ?
C5 N5 H5B 123(2) . . ?
H5A N5 H5B 116(3) . . ?
C2 N6 C3 116.2(2) . . ?
O2 N7 O1 114.58(19) . . ?
C21 N21 C24 117.08(19) . . ?
C21 N21 Pb2 126.61(15) . . ?
C24 N21 Pb2 113.58(14) . . ?
C25 N22 N23 112.65(17) . . ?
C25 N22 Pb2 125.49(14) . . ?
N23 N22 Pb2 121.65(13) . . ?
C26 N23 N22 115.49(17) . . ?
C26 N24 H24A 121.2(19) . . ?
C26 N24 H24B 117.4(19) . . ?
H24A N24 H24B 121(3) . . ?
C25 N25 H25A 122.0(19) . . ?
C25 N25 H25B 124(3) . . ?
H25A N25 H25B 114(3) . . ?
C22 N26 C23 116.5(2) . . ?
N1 C1 C2 121.9(2) . . ?
N1 C1 H1 119.0 . . ?
C2 C1 H1 119.0 . . ?
N6 C2 C1 121.9(2) . . ?
N6 C2 H2 119.0 . . ?
C1 C2 H2 119.0 . . ?
N6 C3 C4 122.2(2) . . ?
N6 C3 H3 118.9 . . ?
C4 C3 H3 118.9 . . ?
N1 C4 C3 121.2(2) . . ?
N1 C4 C5 117.1(2) . . ?
C3 C4 C5 121.7(2) . . ?
N2 C5 N5 122.8(2) . . ?
N2 C5 C4 119.0(2) . . ?
N5 C5 C4 118.2(2) . . ?
N3 C6 N4 118.5(2) . . ?
N3 C6 S1 125.90(17) . . ?
N4 C6 S1 115.56(18) . . ?
N21 C21 C22 121.5(2) . . ?
N21 C21 H21 119.2 . . ?
C22 C21 H21 119.2 . . ?
N26 C22 C21 121.9(2) . . ?
N26 C22 H22 119.0 . . ?
C21 C22 H22 119.0 . . ?
N26 C23 C24 122.0(2) . . ?
N26 C23 H23 119.0 . . ?
C24 C23 H23 119.0 . . ?
N21 C24 C23 120.8(2) . . ?
N21 C24 C25 116.18(19) . . ?
C23 C24 C25 123.0(2) . . ?
N22 C25 N25 124.0(2) . . ?
N22 C25 C24 117.79(19) . . ?
N25 C25 C24 118.2(2) . . ?
N23 C26 N24 115.7(2) . . ?
N23 C26 S2 126.98(17) . . ?
N24 C26 S2 117.36(17) . . ?
O4 Cl1 O6 109.94(11) . . ?
O4 Cl1 O5 110.25(12) . . ?
O6 Cl1 O5 109.26(12) . . ?
O4 Cl1 O3 109.47(11) . . ?
O6 Cl1 O3 108.94(11) . . ?
O5 Cl1 O3 108.97(12) . . ?
C7 O7 Pb1 110.45(15) . . ?
C7 O7 H7 109(2) . . ?
Pb1 O7 H7 121(2) . . ?
O7 C7 H1A 109.6 . . ?
O7 C7 H1B 109.3 . . ?
H1A C7 H1B 109.5 . . ?
O7 C7 H1C 109.5 . . ?
H1A C7 H1C 109.5 . . ?
H1B C7 H1C 109.5 . . ?

loop_
_geom_bond_atom_site_label_1
_geom_bond_atom_site_label_2
_geom_bond_distance
_geom_bond_site_symmetry_2
_geom_bond_publ_flag
Pb1 N2 2.4305(19) . ?
Pb1 O1 2.5186(16) . ?
Pb1 S1 2.7499(6) . ?
Pb1 O7 2.7962(19) . ?
Pb1 N1 2.8672(19) . ?
Pb1 O2 2.9909(17) . ?
Pb1 S2 3.2712(6) . ?
Pb1 Pb2 4.2804(2) . ?
Pb1 Pb2 4.7848(2) 2_657 ?
Pb2 N22 2.4514(18) . ?
Pb2 N21 2.7282(19) . ?
Pb2 S2 2.7721(6) . ?
Pb2 N23 2.8260(18) 2_557 ?
Pb2 S1 2.9676(6) . ?
Pb2 S1 3.2014(6) 2_657 ?
Pb2 Pb2 5.1197(2) 2_557 ?
S1 C6 1.768(2) . ?
S1 S1 3.2099(11) 2_657 ?
S1 S2 3.7839(8) . ?
S2 C26 1.751(2) . ?
O1 N7 1.273(3) . ?
O2 N7 1.236(3) . ?
N1 C1 1.332(3) . ?
N1 C4 1.346(3) . ?
N2 C5 1.311(3) . ?
N2 N3 1.401(3) . ?
N3 C6 1.296(3) . ?
N4 C6 1.352(3) . ?
N4 H4A 0.89(3) . ?
N4 H4B 0.82(3) . ?
N5 C5 1.343(3) . ?
N5 H5A 0.85(3) . ?
N5 H5B 0.76(3) . ?
N6 C2 1.334(3) . ?
N6 C3 1.340(3) . ?
N21 C21 1.336(3) . ?
N21 C24 1.346(3) . ?
N22 C25 1.307(3) . ?
N22 N23 1.399(2) . ?
N23 C26 1.317(3) . ?
N24 C26 1.356(3) . ?
N24 H24A 0.86(3) . ?
N24 H24B 0.85(3) . ?
N25 C25 1.337(3) . ?
N25 H25A 0.86(3) . ?
N25 H25B 0.70(3) . ?
N26 C22 1.337(3) . ?
N26 C23 1.339(3) . ?
C1 C2 1.394(3) . ?
C1 H1 0.9500 . ?
C2 H2 0.9500 . ?
C3 C4 1.393(3) . ?
C3 H3 0.9500 . ?
C4 C5 1.483(3) . ?
C21 C22 1.391(3) . ?
C21 H21 0.9500 . ?
C22 H22 0.9500 . ?
C23 C24 1.396(3) . ?
C23 H23 0.9500 . ?
C24 C25 1.487(3) . ?
Cl1 O4 1.4372(18) . ?
Cl1 O6 1.4417(18) . ?
Cl1 O5 1.4421(19) . ?
Cl1 O3 1.4583(18) . ?
O7 C7 1.421(3) . ?
O7 H7 0.80(3) . ?
C7 H1A 0.9800 . ?
C7 H1B 0.9800 . ?
C7 H1C 0.9800 . ?

loop_
_geom_torsion_atom_site_label_1
_geom_torsion_atom_site_label_2
_geom_torsion_atom_site_label_3
_geom_torsion_atom_site_label_4
_geom_torsion
_geom_torsion_site_symmetry_1
_geom_torsion_site_symmetry_2
_geom_torsion_site_symmetry_3
_geom_torsion_site_symmetry_4
_geom_torsion_publ_flag
C5 N2 N3 C6 161.9(2) . . . . ?
Pb1 N2 N3 C6 -31.2(2) . . . . ?
Pb1 O2 N7 O1 -7.96(19) . . . . ?
Pb1 O1 N7 O2 10.2(2) . . . . ?
C25 N22 N23 C26 156.1(2) . . . . ?
Pb2 N22 N23 C26 -28.9(2) . . . . ?
C4 N1 C1 C2 1.3(3) . . . . ?
Pb1 N1 C1 C2 -151.75(18) . . . . ?
C3 N6 C2 C1 -2.2(4) . . . . ?
N1 C1 C2 N6 1.4(4) . . . . ?
C2 N6 C3 C4 0.4(4) . . . . ?
C1 N1 C4 C3 -3.0(3) . . . . ?
Pb1 N1 C4 C3 155.48(18) . . . . ?
C1 N1 C4 C5 175.2(2) . . . . ?
Pb1 N1 C4 C5 -26.4(2) . . . . ?
N6 C3 C4 N1 2.3(4) . . . . ?
N6 C3 C4 C5 -175.8(2) . . . . ?
N3 N2 C5 N5 -4.6(3) . . . . ?
Pb1 N2 C5 N5 -170.68(17) . . . . ?
N3 N2 C5 C4 178.99(19) . . . . ?
Pb1 N2 C5 C4 12.9(3) . . . . ?
N1 C4 C5 N2 13.5(3) . . . . ?
C3 C4 C5 N2 -168.3(2) . . . . ?
N1 C4 C5 N5 -163.0(2) . . . . ?
C3 C4 C5 N5 15.1(3) . . . . ?
N2 N3 C6 N4 179.1(2) . . . . ?
N2 N3 C6 S1 -1.9(3) . . . . ?
Pb1 S1 C6 N3 25.7(2) . . . . ?
Pb2 S1 C6 N3 -73.8(2) . . . . ?
S1 S1 C6 N3 -141.42(17) 2_657 . . . ?
S2 S1 C6 N3 -25.5(3) . . . . ?
Pb1 S1 C6 N4 -155.24(17) . . . . ?
Pb2 S1 C6 N4 105.27(17) . . . . ?
S1 S1 C6 N4 37.6(3) 2_657 . . . ?
S2 S1 C6 N4 153.61(14) . . . . ?
C24 N21 C21 C22 1.4(3) . . . . ?
Pb2 N21 C21 C22 -158.54(18) . . . . ?
C23 N26 C22 C21 -2.8(4) . . . . ?
N21 C21 C22 N26 2.0(4) . . . . ?
C22 N26 C23 C24 0.4(3) . . . . ?
C21 N21 C24 C23 -3.8(3) . . . . ?
Pb2 N21 C24 C23 158.77(17) . . . . ?
C21 N21 C24 C25 174.9(2) . . . . ?
Pb2 N21 C24 C25 -22.6(2) . . . . ?
N26 C23 C24 N21 3.0(4) . . . . ?
N26 C23 C24 C25 -175.5(2) . . . . ?
N23 N22 C25 N25 -3.9(3) . . . . ?
Pb2 N22 C25 N25 -178.65(17) . . . . ?
N23 N22 C25 C24 177.71(18) . . . . ?
Pb2 N22 C25 C24 3.0(3) . . . . ?
N21 C24 C25 N22 14.9(3) . . . . ?
C23 C24 C25 N22 -166.5(2) . . . . ?
N21 C24 C25 N25 -163.6(2) . . . . ?
C23 C24 C25 N25 15.0(3) . . . . ?
N22 N23 C26 N24 -177.43(19) . . . . ?
N22 N23 C26 S2 3.1(3) . . . . ?
Pb2 S2 C26 N23 17.7(2) . . . . ?
Pb1 S2 C26 N23 -74.1(2) . . . . ?
S1 S2 C26 N23 -29.0(2) . . . . ?
Pb2 S2 C26 N24 -161.78(17) . . . . ?
Pb1 S2 C26 N24 106.46(17) . . . . ?
S1 S2 C26 N24 151.50(15) . . . . ?
